data_2214323
loop_
_publ_author_name
'Lee, Do Nam'
'Lee, Eun Yong'
'Kim, Cheal'
'Kim, Sung-Jin'
'Kim, Youngmee'

_publ_section_title
;Tetraethylammonium
 dichlorido[<i>N</i>,<i>N</i>'-(<i>o</i>-phenylene)bis(isoquinoline-2-carboxamidato)-\k^4^<i>N</i>]cobaltate(III)
;
_journal_coeditor_code LH2427
_journal_issue 7
_journal_name_full 'Acta Crystallographica Section E'
_journal_page_first m1949
_journal_page_last m1950
_journal_paper_doi 10.1107/S1600536807029091
_journal_volume 63
_journal_year 2007
_chemical_formula_iupac '(C8 H20 N) [Co (C26 H16 N4 O2) Cl2]'
_chemical_formula_moiety 'C8 H20 N +, C26 H16 Cl2 Co N4 O2 -'
_chemical_formula_sum 'C34 H36 Cl2 Co N5 O2'
_chemical_formula_weight 676.51
_chemical_name_systematic
;
Tetraethylammonium
dichlorido[N,N'-(o-phenylene)bis(isoquinoline-2-carboxamidato)-
\k^4^N]cobaltate(III)
;
_space_group_IT_number 14
_symmetry_cell_setting monoclinic
_symmetry_space_group_name_Hall '-P 2yn'
_symmetry_space_group_name_H-M 'P 1 21/n 1'
_atom_sites_solution_hydrogens geom
_atom_sites_solution_primary direct
_atom_sites_solution_secondary difmap
_audit_creation_method SHELXTL
_cell_angle_alpha 90.00
_cell_angle_beta 90.625(4)
_cell_angle_gamma 90.00
_cell_formula_units_Z 4
_cell_length_a 12.921(2)
_cell_length_b 16.646(3)
_cell_length_c 14.022(2)
_cell_measurement_reflns_used 813
_cell_measurement_temperature 100(2)
_cell_measurement_theta_max 17.39
_cell_measurement_theta_min 2.16
_cell_volume 3015.7(8)
_computing_cell_refinement 'SAINT (Bruker, 1997)'
_computing_data_collection 'SMART (Bruker, 1997)'
_computing_data_reduction SAINT
_computing_molecular_graphics 'SHELXTL (Bruker, 1998)'
_computing_publication_material SHELXTL
_computing_structure_refinement 'SHELXL97 (Sheldrick, 1997)'
_computing_structure_solution 'SHELXS97 (Sheldrick, 1997)'
_diffrn_ambient_temperature 100(2)
_diffrn_measured_fraction_theta_full 1.000
_diffrn_measured_fraction_theta_max 1.000
_diffrn_measurement_device_type 'Bruker SMART CCD'
_diffrn_measurement_method '\f and \w'
_diffrn_radiation_monochromator graphite
_diffrn_radiation_source 'fine-focus sealed tube'
_diffrn_radiation_type MoK\a
_diffrn_radiation_wavelength 0.71073
_diffrn_reflns_av_R_equivalents 0.0851
_diffrn_reflns_av_sigmaI/netI 0.1215
_diffrn_reflns_limit_h_max 14
_diffrn_reflns_limit_h_min -15
_diffrn_reflns_limit_k_max 20
_diffrn_reflns_limit_k_min -20
_diffrn_reflns_limit_l_max 17
_diffrn_reflns_limit_l_min -12
_diffrn_reflns_number 16659
_diffrn_reflns_theta_full 26.00
_diffrn_reflns_theta_max 26.00
_diffrn_reflns_theta_min 1.90
_exptl_absorpt_coefficient_mu 0.788
_exptl_absorpt_correction_T_max 0.924
_exptl_absorpt_correction_T_min 0.910
_exptl_absorpt_correction_type multi-scan
_exptl_absorpt_process_details '(SADABS; Bruker, 1997)'
_exptl_crystal_colour 'dark brown'
_exptl_crystal_density_diffrn 1.490
_exptl_crystal_density_method 'not measured'
_exptl_crystal_description block
_exptl_crystal_F_000 1408
_exptl_crystal_size_max 0.15
_exptl_crystal_size_mid 0.10
_exptl_crystal_size_min 0.10
_refine_diff_density_max 0.415
_refine_diff_density_min -0.429
_refine_ls_extinction_method none
_refine_ls_goodness_of_fit_ref 0.894
_refine_ls_hydrogen_treatment constr
_refine_ls_matrix_type full
_refine_ls_number_parameters 401
_refine_ls_number_reflns 5913
_refine_ls_number_restraints 0
_refine_ls_restrained_S_all 0.894
_refine_ls_R_factor_all 0.1002
_refine_ls_R_factor_gt 0.0498
_refine_ls_shift/su_max 0.001
_refine_ls_shift/su_mean 0.000
_refine_ls_structure_factor_coef Fsqd
_refine_ls_weighting_details 'calc w=1/[\s^2^(Fo^2^)+(0.0407P)^2^] where P=(Fo^2^+2Fc^2^)/3'
_refine_ls_weighting_scheme calc
_refine_ls_wR_factor_gt 0.0914
_refine_ls_wR_factor_ref 0.1023
_reflns_number_gt 3440
_reflns_number_total 5913
_reflns_threshold_expression I>2\s(I)
_cod_data_source_file lh2427.cif
_cod_data_source_block I
_cod_original_cell_volume 3015.7(9)
_cod_original_sg_symbol_H-M 'P 21/n'
_cod_database_code 2214323
_cod_database_fobs_code 2214323

loop_
_symmetry_equiv_pos_as_xyz
'x, y, z'
'-x+1/2, y+1/2, -z+1/2'
'-x, -y, -z'
'x-1/2, -y-1/2, z-1/2'

loop_
_atom_site_type_symbol
_atom_site_label
_atom_site_fract_x
_atom_site_fract_y
_atom_site_fract_z
_atom_site_U_iso_or_equiv
_atom_site_adp_type
_atom_site_calc_flag
_atom_site_refinement_flags
_atom_site_occupancy
Co Co1 0.36201(4) 0.65718(3) 0.46734(4) 0.01553(14) Uani d . 1
Cl Cl1 0.31747(7) 0.52714(5) 0.44809(7) 0.0203(2) Uani d . 1
Cl Cl2 0.42351(7) 0.78286(5) 0.49397(7) 0.0235(2) Uani d . 1
N N1 0.4901(2) 0.63953(16) 0.3961(2) 0.0167(7) Uani d . 1
N N2 0.3095(2) 0.67995(16) 0.3450(2) 0.0138(7) Uani d . 1
N N3 0.2300(2) 0.68338(16) 0.5085(2) 0.0160(7) Uani d . 1
N N4 0.3827(2) 0.63030(16) 0.6027(2) 0.0153(7) Uani d . 1
O O1 0.33359(18) 0.64480(15) 0.18733(17) 0.0247(6) Uani d . 1
O O2 0.12527(18) 0.69526(14) 0.64086(17) 0.0204(6) Uani d . 1
C C1 0.5880(3) 0.6354(2) 0.4333(3) 0.0194(9) Uani d . 1
H H1 0.5977 0.6389 0.5004 0.023 Uiso calc R 1
C C2 0.6715(3) 0.6266(2) 0.3770(3) 0.0209(9) Uani d . 1
H H2 0.7384 0.6225 0.4053 0.025 Uiso calc R 1
C C3 0.6608(3) 0.6233(2) 0.2774(3) 0.0191(9) Uani d . 1
C C4 0.7456(3) 0.6157(2) 0.2165(3) 0.0229(9) Uani d . 1
H H4 0.8134 0.6114 0.2429 0.027 Uiso calc R 1
C C5 0.7324(3) 0.6146(2) 0.1204(3) 0.0241(9) Uani d . 1
H H5 0.7908 0.6095 0.0803 0.029 Uiso calc R 1
C C6 0.6330(3) 0.6208(2) 0.0800(3) 0.0238(9) Uani d . 1
H H6 0.6247 0.6200 0.0126 0.029 Uiso calc R 1
C C7 0.5475(3) 0.6281(2) 0.1367(3) 0.0193(9) Uani d . 1
H H7 0.4806 0.6323 0.1083 0.023 Uiso calc R 1
C C8 0.5586(3) 0.6295(2) 0.2369(3) 0.0162(8) Uani d . 1
C C9 0.4755(3) 0.6390(2) 0.3014(3) 0.0170(9) Uani d . 1
C C10 0.3649(3) 0.6539(2) 0.2705(3) 0.0170(8) Uani d . 1
C C11 0.2027(3) 0.6964(2) 0.3431(3) 0.0162(8) Uani d . 1
C C12 0.1406(3) 0.70987(19) 0.2625(3) 0.0178(9) Uani d . 1
H H12 0.1705 0.7097 0.2009 0.021 Uiso calc R 1
C C13 0.0357(3) 0.7234(2) 0.2724(3) 0.0195(9) Uani d . 1
H H13 -0.0065 0.7323 0.2174 0.023 Uiso calc R 1
C C14 -0.0084(3) 0.7241(2) 0.3624(3) 0.0178(9) Uani d . 1
H H14 -0.0807 0.7327 0.3685 0.021 Uiso calc R 1
C C15 0.0525(3) 0.7121(2) 0.4438(3) 0.0205(9) Uani d . 1
H H15 0.0220 0.7133 0.5051 0.025 Uiso calc R 1
C C16 0.1581(3) 0.69848(19) 0.4351(3) 0.0153(8) Uani d . 1
C C17 0.2091(3) 0.6808(2) 0.6022(3) 0.0156(8) Uani d . 1
C C18 0.3032(3) 0.6515(2) 0.6576(2) 0.0136(8) Uani d . 1
C C19 0.3040(3) 0.63931(19) 0.7576(3) 0.0157(8) Uani d . 1
C C20 0.2256(3) 0.6671(2) 0.8204(3) 0.0197(9) Uani d . 1
H H20 0.1676 0.6953 0.7950 0.024 Uiso calc R 1
C C21 0.2325(3) 0.6540(2) 0.9165(3) 0.0241(9) Uani d . 1
H H21 0.1798 0.6736 0.9572 0.029 Uiso calc R 1
C C22 0.3169(3) 0.6118(2) 0.9555(3) 0.0248(10) Uani d . 1
H H22 0.3204 0.6022 1.0223 0.030 Uiso calc R 1
C C23 0.3939(3) 0.5843(2) 0.8982(3) 0.0206(9) Uani d . 1
H H23 0.4508 0.5560 0.9255 0.025 Uiso calc R 1
C C24 0.3900(3) 0.5975(2) 0.7989(3) 0.0168(9) Uani d . 1
C C25 0.4678(3) 0.5711(2) 0.7364(3) 0.0195(9) Uani d . 1
H H25 0.5244 0.5407 0.7608 0.023 Uiso calc R 1
C C26 0.4627(3) 0.58839(19) 0.6426(3) 0.0172(9) Uani d . 1
H H26 0.5171 0.5706 0.6027 0.021 Uiso calc R 1
N N5 0.9072(2) 0.54941(17) 0.7444(2) 0.0207(8) Uani d . 1
C C51 0.9003(3) 0.6357(2) 0.7087(3) 0.0259(10) Uani d . 1
H H51A 0.8780 0.6702 0.7622 0.031 Uiso calc R 1
H H51B 0.9705 0.6534 0.6904 0.031 Uiso calc R 1
C C52 0.8280(3) 0.6497(2) 0.6252(3) 0.0344(11) Uani d . 1
H H52A 0.8498 0.6168 0.5711 0.052 Uiso calc R 1
H H52B 0.8298 0.7066 0.6073 0.052 Uiso calc R 1
H H52C 0.7574 0.6349 0.6431 0.052 Uiso calc R 1
C C53 0.9412(3) 0.4925(2) 0.6655(3) 0.0220(9) Uani d . 1
H H53A 0.9425 0.4372 0.6914 0.026 Uiso calc R 1
H H53B 0.8884 0.4939 0.6138 0.026 Uiso calc R 1
C C54 1.0459(3) 0.5102(2) 0.6225(3) 0.0240(10) Uani d . 1
H H54A 1.0443 0.5632 0.5921 0.036 Uiso calc R 1
H H54B 1.0621 0.4692 0.5748 0.036 Uiso calc R 1
H H54C 1.0991 0.5098 0.6729 0.036 Uiso calc R 1
C C55 0.9856(3) 0.5497(2) 0.8262(3) 0.0290(10) Uani d . 1
H H55A 1.0535 0.5669 0.8012 0.035 Uiso calc R 1
H H55B 0.9639 0.5901 0.8738 0.035 Uiso calc R 1
C C56 0.9994(3) 0.4697(2) 0.8761(3) 0.0363(11) Uani d . 1
H H56A 0.9344 0.4544 0.9066 0.055 Uiso calc R 1
H H56B 1.0542 0.4742 0.9246 0.055 Uiso calc R 1
H H56C 1.0184 0.4286 0.8294 0.055 Uiso calc R 1
C C57 0.8029(3) 0.5188(2) 0.7762(3) 0.0215(9) Uani d . 1
H H57A 0.7559 0.5170 0.7200 0.026 Uiso calc R 1
H H57B 0.8115 0.4631 0.7995 0.026 Uiso calc R 1
C C58 0.7518(3) 0.5675(2) 0.8531(3) 0.0283(10) Uani d . 1
H H58A 0.7995 0.5734 0.9075 0.042 Uiso calc R 1
H H58B 0.6888 0.5399 0.8739 0.042 Uiso calc R 1
H H58C 0.7337 0.6206 0.8281 0.042 Uiso calc R 1

loop_
_atom_site_aniso_label
_atom_site_aniso_U_11
_atom_site_aniso_U_22
_atom_site_aniso_U_33
_atom_site_aniso_U_12
_atom_site_aniso_U_13
_atom_site_aniso_U_23
Co1 0.0159(3) 0.0166(3) 0.0141(3) 0.0011(2) 0.0008(2) -0.0001(2)
Cl1 0.0210(5) 0.0199(5) 0.0200(5) 0.0001(4) -0.0003(4) 0.0000(4)
Cl2 0.0269(6) 0.0211(5) 0.0226(6) 0.0003(4) 0.0024(4) 0.0002(4)
N1 0.0166(17) 0.0153(17) 0.0182(18) -0.0005(13) -0.0015(13) 0.0003(14)
N2 0.0152(17) 0.0142(16) 0.0122(17) -0.0006(13) 0.0028(13) 0.0046(13)
N3 0.0162(17) 0.0181(17) 0.0137(18) 0.0010(13) 0.0032(13) -0.0008(14)
N4 0.0165(17) 0.0105(16) 0.0189(18) -0.0012(13) -0.0007(14) 0.0002(13)
O1 0.0240(15) 0.0355(17) 0.0145(15) 0.0012(13) -0.0005(12) -0.0026(13)
O2 0.0184(15) 0.0237(15) 0.0192(15) 0.0001(12) 0.0050(12) 0.0008(12)
C1 0.019(2) 0.025(2) 0.014(2) -0.0001(17) -0.0027(17) 0.0014(17)
C2 0.017(2) 0.024(2) 0.022(2) 0.0020(17) -0.0023(18) 0.0044(18)
C3 0.021(2) 0.016(2) 0.020(2) 0.0001(17) 0.0050(17) 0.0026(17)
C4 0.015(2) 0.025(2) 0.028(3) 0.0023(18) 0.0026(18) 0.0024(19)
C5 0.020(2) 0.022(2) 0.031(3) 0.0033(18) 0.0093(19) 0.0036(19)
C6 0.030(2) 0.020(2) 0.021(2) -0.0023(19) 0.0082(19) 0.0003(18)
C7 0.026(2) 0.015(2) 0.017(2) 0.0027(17) 0.0004(18) 0.0037(17)
C8 0.014(2) 0.0089(18) 0.025(2) -0.0007(15) 0.0062(17) 0.0038(17)
C9 0.021(2) 0.014(2) 0.016(2) -0.0003(16) 0.0020(17) -0.0005(16)
C10 0.018(2) 0.0136(19) 0.019(2) -0.0051(17) 0.0004(17) 0.0055(18)
C11 0.018(2) 0.017(2) 0.014(2) 0.0006(16) -0.0006(16) -0.0053(17)
C12 0.024(2) 0.014(2) 0.015(2) -0.0007(17) 0.0026(17) -0.0017(16)
C13 0.017(2) 0.019(2) 0.022(2) 0.0026(17) -0.0056(17) -0.0016(18)
C14 0.015(2) 0.014(2) 0.024(2) 0.0019(16) -0.0040(17) -0.0001(17)
C15 0.027(2) 0.018(2) 0.017(2) 0.0034(17) 0.0029(17) 0.0009(17)
C16 0.017(2) 0.0096(19) 0.020(2) 0.0019(16) -0.0010(16) 0.0007(17)
C17 0.021(2) 0.0092(19) 0.017(2) -0.0023(16) 0.0022(17) 0.0031(16)
C18 0.015(2) 0.0093(18) 0.016(2) 0.0007(16) 0.0002(16) 0.0012(16)
C19 0.024(2) 0.0096(19) 0.014(2) -0.0057(16) -0.0017(16) 0.0010(16)
C20 0.023(2) 0.020(2) 0.016(2) -0.0042(18) 0.0033(17) -0.0008(18)
C21 0.031(2) 0.023(2) 0.018(2) -0.0042(19) 0.0071(18) -0.0033(19)
C22 0.037(3) 0.024(2) 0.014(2) -0.0088(19) 0.0039(19) -0.0001(18)
C23 0.020(2) 0.021(2) 0.021(2) -0.0058(17) -0.0048(18) 0.0065(19)
C24 0.024(2) 0.0086(19) 0.018(2) -0.0074(16) 0.0007(17) -0.0012(16)
C25 0.019(2) 0.020(2) 0.019(2) 0.0008(17) -0.0052(17) 0.0016(18)
C26 0.020(2) 0.0109(19) 0.021(2) 0.0004(16) 0.0017(17) -0.0008(17)
N5 0.0215(18) 0.0186(17) 0.0219(19) 0.0028(14) 0.0034(14) -0.0076(15)
C51 0.024(2) 0.019(2) 0.036(3) -0.0016(18) 0.0102(19) -0.0051(19)
C52 0.037(3) 0.021(2) 0.045(3) 0.004(2) 0.007(2) 0.003(2)
C53 0.027(2) 0.017(2) 0.022(2) 0.0025(17) 0.0027(18) -0.0064(18)
C54 0.025(2) 0.019(2) 0.027(2) 0.0052(18) 0.0011(18) -0.0072(19)
C55 0.017(2) 0.040(3) 0.030(3) 0.0039(19) -0.0034(18) -0.020(2)
C56 0.034(3) 0.047(3) 0.028(3) 0.013(2) -0.008(2) -0.013(2)
C57 0.017(2) 0.025(2) 0.022(2) -0.0045(17) 0.0036(17) -0.0028(18)
C58 0.020(2) 0.039(3) 0.025(3) 0.0012(19) 0.0027(18) -0.010(2)

loop_
_atom_type_symbol
_atom_type_description
_atom_type_scat_dispersion_real
_atom_type_scat_dispersion_imag
_atom_type_scat_source
C C 0.0033 0.0016 'International Tables Vol C Tables 4.2.6.8 and 6.1.1.4'
H H 0.0000 0.0000 'International Tables Vol C Tables 4.2.6.8 and 6.1.1.4'
N N 0.0061 0.0033 'International Tables Vol C Tables 4.2.6.8 and 6.1.1.4'
O O 0.0106 0.0060 'International Tables Vol C Tables 4.2.6.8 and 6.1.1.4'
Co Co 0.3494 0.9721 'International Tables Vol C Tables 4.2.6.8 and 6.1.1.4'
Cl Cl 0.1484 0.1585 'International Tables Vol C Tables 4.2.6.8 and 6.1.1.4'

loop_
_geom_angle_atom_site_label_1
_geom_angle_atom_site_label_2
_geom_angle_atom_site_label_3
_geom_angle
N3 Co1 N2 85.00(12)
N3 Co1 N1 166.97(12)
N2 Co1 N1 82.18(12)
N3 Co1 N4 82.49(12)
N2 Co1 N4 166.62(12)
N1 Co1 N4 110.48(12)
N3 Co1 Cl1 91.63(9)
N2 Co1 Cl1 89.73(9)
N1 Co1 Cl1 90.64(8)
N4 Co1 Cl1 85.93(8)
N3 Co1 Cl2 93.07(9)
N2 Co1 Cl2 94.97(9)
N1 Co1 Cl2 85.75(8)
N4 Co1 Cl2 90.41(8)
Cl1 Co1 Cl2 173.62(4)
C9 N1 C1 119.9(3)
C9 N1 Co1 113.2(2)
C1 N1 Co1 126.6(3)
C10 N2 C11 125.4(3)
C10 N2 Co1 117.0(2)
C11 N2 Co1 113.6(2)
C17 N3 C16 125.8(3)
C17 N3 Co1 119.4(2)
C16 N3 Co1 114.6(2)
C18 N4 C26 118.9(3)
C18 N4 Co1 113.5(2)
C26 N4 Co1 127.5(3)
C2 C1 N1 121.7(3)
C2 C1 H1 119.2
N1 C1 H1 119.2
C1 C2 C3 121.0(3)
C1 C2 H2 119.5
C3 C2 H2 119.5
C4 C3 C2 122.7(3)
C4 C3 C8 119.2(3)
C2 C3 C8 118.1(3)
C5 C4 C3 121.0(3)
C5 C4 H4 119.5
C3 C4 H4 119.5
C4 C5 C6 120.4(4)
C4 C5 H5 119.8
C6 C5 H5 119.8
C7 C6 C5 120.8(4)
C7 C6 H6 119.6
C5 C6 H6 119.6
C6 C7 C8 120.2(3)
C6 C7 H7 119.9
C8 C7 H7 119.9
C7 C8 C9 124.5(3)
C7 C8 C3 118.4(3)
C9 C8 C3 117.1(3)
N1 C9 C8 122.2(3)
N1 C9 C10 114.0(3)
C8 C9 C10 123.7(3)
O1 C10 N2 126.8(3)
O1 C10 C9 123.3(3)
N2 C10 C9 109.9(3)
C12 C11 N2 126.9(3)
C12 C11 C16 119.8(3)
N2 C11 C16 113.3(3)
C13 C12 C11 120.0(3)
C13 C12 H12 120.0
C11 C12 H12 120.0
C12 C13 C14 120.2(3)
C12 C13 H13 119.9
C14 C13 H13 119.9
C13 C14 C15 120.6(3)
C13 C14 H14 119.7
C15 C14 H14 119.7
C16 C15 C14 119.8(4)
C16 C15 H15 120.1
C14 C15 H15 120.1
C15 C16 N3 127.4(3)
C15 C16 C11 119.5(3)
N3 C16 C11 113.0(3)
O2 C17 N3 127.3(3)
O2 C17 C18 122.5(3)
N3 C17 C18 110.0(3)
N4 C18 C19 122.3(3)
N4 C18 C17 114.0(3)
C19 C18 C17 123.4(3)
C18 C19 C24 118.0(3)
C18 C19 C20 124.5(3)
C24 C19 C20 117.5(3)
C21 C20 C19 121.2(3)
C21 C20 H20 119.4
C19 C20 H20 119.4
C20 C21 C22 120.4(4)
C20 C21 H21 119.8
C22 C21 H21 119.8
C23 C22 C21 120.5(4)
C23 C22 H22 119.8
C21 C22 H22 119.8
C22 C23 C24 120.7(3)
C22 C23 H23 119.6
C24 C23 H23 119.6
C25 C24 C23 123.1(3)
C25 C24 C19 117.1(3)
C23 C24 C19 119.7(3)
C26 C25 C24 120.8(3)
C26 C25 H25 119.6
C24 C25 H25 119.6
C25 C26 N4 122.6(3)
C25 C26 H26 118.7
N4 C26 H26 118.7
C57 N5 C55 111.5(3)
C57 N5 C51 111.4(3)
C55 N5 C51 106.3(3)
C57 N5 C53 105.6(3)
C55 N5 C53 110.7(3)
C51 N5 C53 111.3(3)
C52 C51 N5 115.8(3)
C52 C51 H51A 108.3
N5 C51 H51A 108.3
C52 C51 H51B 108.3
N5 C51 H51B 108.3
H51A C51 H51B 107.4
C51 C52 H52A 109.5
C51 C52 H52B 109.5
H52A C52 H52B 109.5
C51 C52 H52C 109.5
H52A C52 H52C 109.5
H52B C52 H52C 109.5
C54 C53 N5 115.7(3)
C54 C53 H53A 108.4
N5 C53 H53A 108.4
C54 C53 H53B 108.4
N5 C53 H53B 108.4
H53A C53 H53B 107.4
C53 C54 H54A 109.5
C53 C54 H54B 109.5
H54A C54 H54B 109.5
C53 C54 H54C 109.5
H54A C54 H54C 109.5
H54B C54 H54C 109.5
C56 C55 N5 114.8(3)
C56 C55 H55A 108.6
N5 C55 H55A 108.6
C56 C55 H55B 108.6
N5 C55 H55B 108.6
H55A C55 H55B 107.6
C55 C56 H56A 109.5
C55 C56 H56B 109.5
H56A C56 H56B 109.5
C55 C56 H56C 109.5
H56A C56 H56C 109.5
H56B C56 H56C 109.5
C58 C57 N5 115.4(3)
C58 C57 H57A 108.4
N5 C57 H57A 108.4
C58 C57 H57B 108.4
N5 C57 H57B 108.4
H57A C57 H57B 107.5
C57 C58 H58A 109.5
C57 C58 H58B 109.5
H58A C58 H58B 109.5
C57 C58 H58C 109.5
H58A C58 H58C 109.5
H58B C58 H58C 109.5

loop_
_geom_bond_atom_site_label_1
_geom_bond_atom_site_label_2
_geom_bond_distance
_geom_bond_publ_flag
Co1 N3 1.859(3) y
Co1 N2 1.877(3) y
Co1 N1 1.965(3) y
Co1 N4 1.965(3) y
Co1 Cl1 2.2552(11) ?
Co1 Cl2 2.2674(11) ?
N1 C9 1.340(4) ?
N1 C1 1.363(4) ?
N2 C10 1.345(4) ?
N2 C11 1.407(4) ?
N3 C17 1.344(4) ?
N3 C16 1.402(4) ?
N4 C18 1.338(4) ?
N4 C26 1.362(4) ?
O1 C10 1.239(4) ?
O2 C17 1.241(4) ?
C1 C2 1.352(5) ?
C1 H1 0.9500 ?
C2 C3 1.403(5) ?
C2 H2 0.9500 ?
C3 C4 1.402(5) ?
C3 C8 1.435(5) ?
C4 C5 1.355(5) ?
C4 H4 0.9500 ?
C5 C6 1.401(5) ?
C5 H5 0.9500 ?
C6 C7 1.373(5) ?
C6 H6 0.9500 ?
C7 C8 1.412(5) ?
C7 H7 0.9500 ?
C8 C9 1.420(5) ?
C9 C10 1.509(5) ?
C11 C12 1.397(5) ?
C11 C16 1.418(5) ?
C12 C13 1.383(5) ?
C12 H12 0.9500 ?
C13 C14 1.391(5) ?
C13 H13 0.9500 ?
C14 C15 1.393(4) ?
C14 H14 0.9500 ?
C15 C16 1.389(5) ?
C15 H15 0.9500 ?
C17 C18 1.516(5) ?
C18 C19 1.417(5) ?
C19 C24 1.428(5) ?
C19 C20 1.428(5) ?
C20 C21 1.367(5) ?
C20 H20 0.9500 ?
C21 C22 1.404(5) ?
C21 H21 0.9500 ?
C22 C23 1.365(5) ?
C22 H22 0.9500 ?
C23 C24 1.410(5) ?
C23 H23 0.9500 ?
C24 C25 1.410(5) ?
C25 C26 1.348(5) ?
C25 H25 0.9500 ?
C26 H26 0.9500 ?
N5 C57 1.512(4) ?
N5 C55 1.522(4) ?
N5 C51 1.523(4) ?
N5 C53 1.524(4) ?
C51 C52 1.508(5) ?
C51 H51A 0.9900 ?
C51 H51B 0.9900 ?
C52 H52A 0.9800 ?
C52 H52B 0.9800 ?
C52 H52C 0.9800 ?
C53 C54 1.516(5) ?
C53 H53A 0.9900 ?
C53 H53B 0.9900 ?
C54 H54A 0.9800 ?
C54 H54B 0.9800 ?
C54 H54C 0.9800 ?
C55 C56 1.515(5) ?
C55 H55A 0.9900 ?
C55 H55B 0.9900 ?
C56 H56A 0.9800 ?
C56 H56B 0.9800 ?
C56 H56C 0.9800 ?
C57 C58 1.507(5) ?
C57 H57A 0.9900 ?
C57 H57B 0.9900 ?
C58 H58A 0.9800 ?
C58 H58B 0.9800 ?
C58 H58C 0.9800 ?

loop_
_geom_hbond_atom_site_label_D
_geom_hbond_atom_site_label_H
_geom_hbond_atom_site_label_A
_geom_hbond_site_symmetry_A
_geom_hbond_distance_DH
_geom_hbond_distance_HA
_geom_hbond_distance_DA
_geom_hbond_angle_DHA
C53 H53B Cl1 3_666 0.99 2.81 3.701(4) 149.9
C57 H57A Cl1 3_666 0.99 2.64 3.576(4) 158.7
C55 H55B Cl2 4_676 0.99 2.76 3.740(4) 171.7
C5 H5 Cl2 4_675 0.95 2.77 3.501(4) 134.5
C26 H26 Cl1 3_666 0.95 2.79 3.669(4) 155.1

loop_
_geom_torsion_atom_site_label_1
_geom_torsion_atom_site_label_2
_geom_torsion_atom_site_label_3
_geom_torsion_atom_site_label_4
_geom_torsion
N3 Co1 N1 C9 -20.2(6)
N2 Co1 N1 C9 -9.8(2)
N4 Co1 N1 C9 165.7(2)
Cl1 Co1 N1 C9 79.8(2)
Cl2 Co1 N1 C9 -105.4(2)
N3 Co1 N1 C1 153.6(5)
N2 Co1 N1 C1 164.1(3)
N4 Co1 N1 C1 -20.4(3)
Cl1 Co1 N1 C1 -106.3(3)
Cl2 Co1 N1 C1 68.4(3)
N3 Co1 N2 C10 -164.5(3)
N1 Co1 N2 C10 17.9(2)
N4 Co1 N2 C10 -143.7(5)
Cl1 Co1 N2 C10 -72.8(2)
Cl2 Co1 N2 C10 102.9(2)
N3 Co1 N2 C11 -5.6(2)
N1 Co1 N2 C11 176.7(2)
N4 Co1 N2 C11 15.2(6)
Cl1 Co1 N2 C11 86.1(2)
Cl2 Co1 N2 C11 -98.3(2)
N2 Co1 N3 C17 -179.2(3)
N1 Co1 N3 C17 -168.8(4)
N4 Co1 N3 C17 5.5(2)
Cl1 Co1 N3 C17 91.2(2)
Cl2 Co1 N3 C17 -84.5(2)
N2 Co1 N3 C16 5.5(2)
N1 Co1 N3 C16 15.9(7)
N4 Co1 N3 C16 -169.7(2)
Cl1 Co1 N3 C16 -84.1(2)
Cl2 Co1 N3 C16 100.2(2)
N3 Co1 N4 C18 -7.5(2)
N2 Co1 N4 C18 -28.3(6)
N1 Co1 N4 C18 171.2(2)
Cl1 Co1 N4 C18 -99.7(2)
Cl2 Co1 N4 C18 85.6(2)
N3 Co1 N4 C26 167.0(3)
N2 Co1 N4 C26 146.1(5)
N1 Co1 N4 C26 -14.4(3)
Cl1 Co1 N4 C26 74.8(3)
Cl2 Co1 N4 C26 -100.0(3)
C9 N1 C1 C2 -3.5(5)
Co1 N1 C1 C2 -177.0(3)
N1 C1 C2 C3 1.7(5)
C1 C2 C3 C4 178.8(3)
C1 C2 C3 C8 -0.1(5)
C2 C3 C4 C5 -178.6(3)
C8 C3 C4 C5 0.3(5)
C3 C4 C5 C6 -0.1(5)
C4 C5 C6 C7 -0.1(5)
C5 C6 C7 C8 0.0(5)
C6 C7 C8 C9 178.3(3)
C6 C7 C8 C3 0.2(5)
C4 C3 C8 C7 -0.3(5)
C2 C3 C8 C7 178.6(3)
C4 C3 C8 C9 -178.6(3)
C2 C3 C8 C9 0.3(5)
C1 N1 C9 C8 3.8(5)
Co1 N1 C9 C8 178.1(3)
C1 N1 C9 C10 -173.0(3)
Co1 N1 C9 C10 1.3(3)
C7 C8 C9 N1 179.7(3)
C3 C8 C9 N1 -2.2(5)
C7 C8 C9 C10 -3.9(5)
C3 C8 C9 C10 174.3(3)
C11 N2 C10 O1 4.9(6)
Co1 N2 C10 O1 161.0(3)
C11 N2 C10 C9 -177.1(3)
Co1 N2 C10 C9 -21.0(4)
N1 C9 C10 O1 -169.8(3)
C8 C9 C10 O1 13.5(5)
N1 C9 C10 N2 12.1(4)
C8 C9 C10 N2 -164.6(3)
C10 N2 C11 C12 -18.5(5)
Co1 N2 C11 C12 -175.3(3)
C10 N2 C11 C16 161.4(3)
Co1 N2 C11 C16 4.6(4)
N2 C11 C12 C13 178.4(3)
C16 C11 C12 C13 -1.5(5)
C11 C12 C13 C14 0.3(5)
C12 C13 C14 C15 0.8(5)
C13 C14 C15 C16 -0.8(5)
C14 C15 C16 N3 -178.2(3)
C14 C15 C16 C11 -0.4(5)
C17 N3 C16 C15 -1.2(5)
Co1 N3 C16 C15 173.7(3)
C17 N3 C16 C11 -179.2(3)
Co1 N3 C16 C11 -4.3(4)
C12 C11 C16 C15 1.5(5)
N2 C11 C16 C15 -178.4(3)
C12 C11 C16 N3 179.7(3)
N2 C11 C16 N3 -0.3(4)
C16 N3 C17 O2 -4.2(6)
Co1 N3 C17 O2 -178.9(3)
C16 N3 C17 C18 172.1(3)
Co1 N3 C17 C18 -2.6(4)
C26 N4 C18 C19 6.7(5)
Co1 N4 C18 C19 -178.3(2)
C26 N4 C18 C17 -167.0(3)
Co1 N4 C18 C17 8.0(3)
O2 C17 C18 N4 172.7(3)
N3 C17 C18 N4 -3.8(4)
O2 C17 C18 C19 -0.9(5)
N3 C17 C18 C19 -177.4(3)
N4 C18 C19 C24 -4.7(5)
C17 C18 C19 C24 168.4(3)
N4 C18 C19 C20 174.2(3)
C17 C18 C19 C20 -12.7(5)
C18 C19 C20 C21 -179.1(3)
C24 C19 C20 C21 -0.2(5)
C19 C20 C21 C22 -0.7(5)
C20 C21 C22 C23 1.0(6)
C21 C22 C23 C24 -0.3(5)
C22 C23 C24 C25 179.5(3)
C22 C23 C24 C19 -0.7(5)
C18 C19 C24 C25 -0.3(5)
C20 C19 C24 C25 -179.3(3)
C18 C19 C24 C23 179.9(3)
C20 C19 C24 C23 0.9(5)
C23 C24 C25 C26 -177.0(3)
C19 C24 C25 C26 3.2(5)
C24 C25 C26 N4 -1.3(5)
C18 N4 C26 C25 -3.7(5)
Co1 N4 C26 C25 -177.9(2)
C57 N5 C51 C52 -59.6(4)
C55 N5 C51 C52 178.7(3)
C53 N5 C51 C52 58.0(4)
C57 N5 C53 C54 -179.1(3)
C55 N5 C53 C54 -58.2(4)
C51 N5 C53 C54 59.8(4)
C57 N5 C55 C56 54.9(4)
C51 N5 C55 C56 176.5(3)
C53 N5 C55 C56 -62.4(4)
C55 N5 C57 C58 61.2(4)
C51 N5 C57 C58 -57.4(4)
C53 N5 C57 C58 -178.5(3)
